data_2212391
loop_
_publ_author_name
'Peter, Xolani K.'
'Heerden, Fanie R. van'
'Munro, Orde Q.'

_publ_section_title
;
 A triazine derivative with a triple-decker sandwich conformation
;
_journal_coeditor_code WK2041
_journal_issue 2
_journal_name_full 'Acta Crystallographica Section E'
_journal_page_first o624
_journal_page_last o626
_journal_paper_doi 10.1107/S1600536806054018
_journal_volume 63
_journal_year 2007
_chemical_formula_iupac 'C36 H33 N3 O11'
_chemical_formula_moiety 'C36 H33 N3 O11'
_chemical_formula_sum 'C36 H33 N3 O11'
_chemical_formula_weight 683.65
_chemical_name_systematic
;
Dimethyl
6,6'-bis(benzyloxy)-5,5'-dimethoxy)-3,3'-(6-methoxy-1,3,5-triazine-2,4-
diyldioxy)dibenzoate
;
_space_group_IT_number 2
_symmetry_cell_setting triclinic
_symmetry_space_group_name_Hall '-P 1'
_symmetry_space_group_name_H-M 'P -1'
_audit_creation_method 'WinGX routine CIF_UPDATE'
_cell_angle_alpha 92.746(6)
_cell_angle_beta 94.278(6)
_cell_angle_gamma 96.246(6)
_cell_formula_units_Z 2
_cell_length_a 8.5540(7)
_cell_length_b 11.1363(8)
_cell_length_c 17.9894(13)
_cell_measurement_reflns_used 5868
_cell_measurement_temperature 295(2)
_cell_measurement_theta_max 26.9995
_cell_measurement_theta_min 4.3089
_cell_volume 1696.0(2)
_computing_cell_refinement 'CrysAlis RED (Oxford Diffraction, 2004)'
_computing_data_collection 'CrysAlis CCD (Oxford Diffraction, 2004)'
_computing_data_reduction 'CrysAlis RED'
_computing_molecular_graphics 'ORTEP-3 (Farrugia, 1997)'
_computing_publication_material 'WinGX (Farrugia, 1999)'
_computing_structure_refinement 'SHELXL97 (Sheldrick, 1997)'
_computing_structure_solution 'SHELXS97 (Sheldrick, 1997)'
_diffrn_measured_fraction_theta_full 0.99
_diffrn_measured_fraction_theta_max 0.988
_diffrn_measurement_device_type 'Xcalibur 2 CCD (Oxford Diffraction)'
_diffrn_measurement_method \w-2\q
_diffrn_radiation_type MoK\a
_diffrn_radiation_wavelength 0.71073
_diffrn_reflns_av_R_equivalents 0.0239
_diffrn_reflns_limit_h_max 10
_diffrn_reflns_limit_h_min -10
_diffrn_reflns_limit_k_max 14
_diffrn_reflns_limit_k_min -14
_diffrn_reflns_limit_l_max 15
_diffrn_reflns_limit_l_min -23
_diffrn_reflns_number 13313
_diffrn_reflns_theta_full 25
_diffrn_reflns_theta_max 27.06
_diffrn_reflns_theta_min 4.32
_exptl_absorpt_coefficient_mu 0.1
_exptl_absorpt_correction_type none
_exptl_crystal_colour colourless
_exptl_crystal_density_diffrn 1.339
_exptl_crystal_density_method 'not measured'
_exptl_crystal_description rhomb
_exptl_crystal_F_000 716
_exptl_crystal_size_max 0.6
_exptl_crystal_size_mid 0.4
_exptl_crystal_size_min 0.25
_refine_diff_density_max 0.287
_refine_diff_density_min -0.192
_refine_ls_extinction_method none
_refine_ls_goodness_of_fit_ref 1.055
_refine_ls_hydrogen_treatment constr
_refine_ls_matrix_type full
_refine_ls_number_parameters 456
_refine_ls_number_reflns 7354
_refine_ls_number_restraints 55
_refine_ls_restrained_S_all 1.052
_refine_ls_R_factor_gt 0.066
_refine_ls_shift/su_max 0.001
_refine_ls_structure_factor_coef Fsqd
_refine_ls_weighting_details 'calc w=1/[\s^2^(Fo^2^)+(0.1153P)^2^+0.3795P] where P=(Fo^2^+2Fc^2^)/3'
_refine_ls_weighting_scheme calc
_refine_ls_wR_factor_ref 0.2243
_reflns_number_gt 4422
_reflns_number_total 7354
_reflns_threshold_expression >2\s(I)
_cod_data_source_file wk2041.cif
_cod_data_source_block I
_cod_database_code 2212391
_cod_database_fobs_code 2212391

loop_
_symmetry_equiv_pos_as_xyz
'x, y, z'
'-x, -y, -z'

loop_
_atom_site_type_symbol
_atom_site_label
_atom_site_fract_x
_atom_site_fract_y
_atom_site_fract_z
_atom_site_U_iso_or_equiv
_atom_site_adp_type
_atom_site_calc_flag
_atom_site_refinement_flags
_atom_site_occupancy
O O9 0.43187(19) 0.97507(17) 0.10922(8) 0.0613(5) Uani d . 1
O O7 0.50934(19) 1.20567(17) 0.07447(8) 0.0600(5) Uani d . 1
O O5 0.76372(19) 1.36046(19) 0.28891(9) 0.0668(5) Uani d . 1
N N3 0.5002(2) 1.29663(19) 0.29074(10) 0.0530(5) Uani d . 1
N N2 0.6378(2) 1.28141(19) 0.18123(10) 0.0551(5) Uani d . 1
N N1 0.3636(2) 1.21419(19) 0.17642(10) 0.0547(5) Uani d . 1
C C21 0.3821(3) 1.1353(2) 0.03427(11) 0.0523(6) Uani d . 1
C C26 0.3459(3) 1.0163(2) 0.05108(11) 0.0521(6) Uani d . 1
C C19 0.5005(3) 1.2336(2) 0.14758(11) 0.0504(5) Uani d . 1
O O6 0.2428(2) 1.2356(2) 0.28547(10) 0.0757(6) Uani d . 1
O O4 0.6346(3) 1.56798(19) 0.31551(9) 0.0752(6) Uani d . 1
C C17 0.6251(3) 1.3115(2) 0.25289(12) 0.0516(5) Uani d . 1
C C23 0.1970(3) 1.1110(3) -0.07233(12) 0.0571(6) Uani d . 1
O O3 0.6314(3) 1.66590(18) 0.45795(10) 0.0742(5) Uani d . 1
C C25 0.2291(3) 0.9430(2) 0.00470(12) 0.0542(6) Uani d U 1
C C18 0.3720(3) 1.2480(2) 0.24842(12) 0.0539(6) Uani d . 1
C C3 0.8256(3) 1.3919(3) 0.49222(13) 0.0593(6) Uani d . 1
O O8 0.1982(2) 0.82689(19) 0.02396(10) 0.0719(5) Uani d U 1
C C2 0.8244(3) 1.3444(3) 0.41953(13) 0.0601(6) Uani d . 1
H H2 0.868 1.273 0.4093 0.072 Uiso calc R 1
C C1 0.7573(3) 1.4052(3) 0.36288(13) 0.0579(6) Uani d . 1
C C4 0.7611(3) 1.4979(2) 0.50708(12) 0.0569(6) Uani d . 1
H H4 0.7623 1.5284 0.5562 0.068 Uiso calc R 1
C C5 0.6944(3) 1.5596(2) 0.44974(13) 0.0565(6) Uani d . 1
C C22 0.3102(3) 1.1846(2) -0.02664(12) 0.0574(6) Uani d . 1
H H22 0.337 1.265 -0.0368 0.069 Uiso calc R 1
C C6 0.6920(3) 1.5113(2) 0.37585(12) 0.0574(6) Uani d . 1
O O10 0.0382(3) 1.0929(2) -0.18775(12) 0.0909(7) Uani d . 1
C C24 0.1578(3) 0.9921(3) -0.05680(13) 0.0596(6) Uani d . 1
H H24 0.0823 0.9438 -0.0881 0.072 Uiso calc R 1
C C27 0.1194(3) 1.1560(3) -0.14049(15) 0.0690(8) Uani d . 1
O O2 0.9539(3) 1.2276(2) 0.53254(12) 0.0915(7) Uani d . 1
O O1 0.9036(3) 1.3654(3) 0.61981(11) 0.0972(7) Uani d . 1
O O11 0.1497(3) 1.2749(2) -0.14429(12) 0.0912(7) Uani d . 1
C C30 0.3501(4) 0.9087(3) 0.16347(14) 0.0748(8) Uani d . 1
H H30A 0.3448 0.8226 0.1508 0.09 Uiso calc R 1
H H30B 0.2431 0.93 0.1637 0.09 Uiso calc R 1
C C36 0.5928(3) 0.9801(3) 0.24941(15) 0.0713(8) Uani d . 1
H H36 0.6507 0.9922 0.2081 0.086 Uiso calc R 1
C C31 0.4354(3) 0.9379(3) 0.23940(13) 0.0620(6) Uani d U 1
C C9 0.6291(4) 1.7177(3) 0.53138(15) 0.0866(9) Uani d . 1
H H9A 0.5714 1.6615 0.5609 0.13 Uiso calc R 1
H H9B 0.5792 1.7908 0.5295 0.13 Uiso calc R 1
H H9C 0.7353 1.736 0.5534 0.13 Uiso calc R 1
C C11 0.3976(5) 1.5615(3) 0.23491(17) 0.0830(9) Uani d U 1
C C29 0.1003(4) 0.7446(3) -0.02769(17) 0.0784(8) Uani d . 1
H H29A -0.0023 0.7717 -0.0348 0.118 Uiso calc R 1
H H29B 0.0907 0.6655 -0.0084 0.118 Uiso calc R 1
H H29C 0.1466 0.7415 -0.0746 0.118 Uiso calc R 1
C C7 0.8969(3) 1.3297(3) 0.55562(15) 0.0702(8) Uani d . 1
C C10 0.4734(4) 1.5952(3) 0.31184(16) 0.0850(9) Uani d . 1
H H10A 0.4705 1.6808 0.3236 0.102 Uiso calc R 1
H H10B 0.4162 1.5502 0.3481 0.102 Uiso calc R 1
C C35 0.6653(4) 1.0046(3) 0.32016(18) 0.0861(9) Uani d . 1
H H35 0.7717 1.0342 0.3262 0.103 Uiso calc R 1
C C20 0.0956(4) 1.1851(5) 0.2452(2) 0.1134(15) Uani d . 1
H H20A 0.0697 1.2359 0.2055 0.17 Uiso calc R 1
H H20B 0.0131 1.1805 0.2787 0.17 Uiso calc R 1
H H20C 0.1063 1.1055 0.2248 0.17 Uiso calc R 1
C C32 0.3533(4) 0.9201(4) 0.30148(16) 0.0911(10) Uani d . 1
H H32 0.2468 0.8911 0.2958 0.109 Uiso calc R 1
C C14 0.2542(8) 1.4961(4) 0.0923(3) 0.1370(19) Uani d U 1
H H14 0.206 1.4743 0.0448 0.164 Uiso calc R 1
C C8 1.0329(5) 1.1636(4) 0.5890(2) 0.1075(13) Uani d . 1
H H8A 1.1308 1.2099 0.6069 0.161 Uiso calc R 1
H H8B 1.0534 1.0865 0.568 0.161 Uiso calc R 1
H H8C 0.9672 1.1517 0.6296 0.161 Uiso calc R 1
C C12 0.2436(5) 1.5122(4) 0.2244(2) 0.1117(13) Uani d U 1
H H12 0.1854 1.5003 0.2656 0.134 Uiso calc R 1
C C16 0.4774(7) 1.5768(5) 0.1725(2) 0.143(2) Uani d U 1
H H16 0.5825 1.6099 0.1775 0.172 Uiso calc R 1
C C28 0.0851(5) 1.3247(5) -0.2123(2) 0.1219(15) Uani d . 1
H H28A 0.1289 1.2899 -0.2548 0.183 Uiso calc R 1
H H28B 0.1115 1.4109 -0.2095 0.183 Uiso calc R 1
H H28C -0.0276 1.3059 -0.2171 0.183 Uiso calc R 1
C C13 0.1726(7) 1.4797(5) 0.1536(3) 0.143(2) Uani d U 1
H H13 0.0677 1.4463 0.1479 0.172 Uiso calc R 1
C C34 0.5832(5) 0.9860(4) 0.38163(17) 0.0925(10) Uani d . 1
H H34 0.6334 1.0012 0.4293 0.111 Uiso calc R 1
C C33 0.4278(5) 0.9451(4) 0.37229(17) 0.1019(12) Uani d . 1
H H33 0.3706 0.9337 0.4139 0.122 Uiso calc R 1
C C15 0.4049(9) 1.5441(5) 0.1013(2) 0.159(2) Uani d U 1
H H15 0.462 1.5558 0.0597 0.191 Uiso calc R 1

loop_
_atom_site_aniso_label
_atom_site_aniso_U_11
_atom_site_aniso_U_22
_atom_site_aniso_U_33
_atom_site_aniso_U_12
_atom_site_aniso_U_13
_atom_site_aniso_U_23
O9 0.0537(9) 0.0918(13) 0.0415(8) 0.0190(9) 0.0062(7) 0.0072(8)
O7 0.0572(10) 0.0863(12) 0.0351(8) 0.0023(8) 0.0080(7) -0.0051(7)
O5 0.0518(10) 0.1025(14) 0.0440(9) 0.0056(9) 0.0056(7) -0.0138(9)
N3 0.0528(11) 0.0686(13) 0.0385(9) 0.0139(9) 0.0036(8) -0.0048(8)
N2 0.0511(11) 0.0744(14) 0.0396(9) 0.0062(9) 0.0072(8) -0.0027(9)
N1 0.0521(11) 0.0715(13) 0.0412(10) 0.0136(9) 0.0053(8) -0.0071(9)
C21 0.0467(12) 0.0743(17) 0.0365(10) 0.0113(11) 0.0071(9) -0.0078(10)
C26 0.0468(12) 0.0782(17) 0.0337(10) 0.0184(11) 0.0068(8) -0.0034(10)
C19 0.0530(13) 0.0634(14) 0.0363(10) 0.0148(10) 0.0049(9) -0.0007(9)
O6 0.0535(10) 0.1190(16) 0.0528(10) 0.0075(10) 0.0132(8) -0.0203(10)
O4 0.0914(14) 0.0913(14) 0.0434(9) 0.0097(11) 0.0055(9) 0.0108(9)
C17 0.0486(12) 0.0645(15) 0.0422(11) 0.0104(10) 0.0039(9) -0.0021(10)
C23 0.0499(13) 0.0804(18) 0.0433(12) 0.0181(12) 0.0055(10) -0.0009(11)
O3 0.1020(15) 0.0717(12) 0.0478(10) 0.0098(11) 0.0045(9) -0.0041(8)
C25 0.0524(13) 0.0682(16) 0.0434(11) 0.0111(11) 0.0104(10) -0.0027(10)
C18 0.0523(13) 0.0700(16) 0.0412(11) 0.0172(11) 0.0064(9) -0.0043(10)
C3 0.0478(13) 0.0799(18) 0.0467(12) -0.0044(12) -0.0026(10) 0.0049(11)
O8 0.0805(13) 0.0774(13) 0.0550(10) 0.0033(10) -0.0013(9) -0.0021(9)
C2 0.0483(13) 0.0777(17) 0.0524(13) 0.0042(11) 0.0008(10) -0.0032(12)
C1 0.0476(12) 0.0812(18) 0.0424(12) -0.0001(12) 0.0037(9) -0.0067(11)
C4 0.0537(13) 0.0733(17) 0.0396(11) -0.0068(12) 0.0011(9) -0.0025(10)
C5 0.0591(14) 0.0619(15) 0.0453(12) -0.0049(11) 0.0047(10) -0.0021(10)
C22 0.0610(14) 0.0718(16) 0.0412(11) 0.0174(12) 0.0067(10) -0.0035(11)
C6 0.0584(14) 0.0738(17) 0.0367(11) -0.0038(12) 0.0000(10) 0.0013(10)
O10 0.0735(13) 0.132(2) 0.0648(12) 0.0167(12) -0.0182(10) 0.0031(12)
C24 0.0486(13) 0.0853(19) 0.0442(12) 0.0097(12) 0.0038(10) -0.0084(12)
C27 0.0535(14) 0.103(2) 0.0531(14) 0.0220(15) 0.0027(12) 0.0042(15)
O2 0.0896(15) 0.1150(19) 0.0738(13) 0.0322(13) -0.0054(11) 0.0175(12)
O1 0.0969(16) 0.145(2) 0.0520(11) 0.0264(14) -0.0045(10) 0.0155(12)
O11 0.0956(16) 0.1089(19) 0.0720(13) 0.0271(13) -0.0077(11) 0.0216(12)
C30 0.0783(19) 0.098(2) 0.0466(13) 0.0021(16) 0.0043(12) 0.0107(13)
C36 0.0656(17) 0.098(2) 0.0543(14) 0.0226(15) 0.0036(12) 0.0122(14)
C31 0.0659(16) 0.0771(18) 0.0460(12) 0.0190(13) 0.0043(11) 0.0091(11)
C9 0.119(3) 0.085(2) 0.0542(16) 0.0052(18) 0.0163(16) -0.0124(14)
C11 0.117(3) 0.0700(19) 0.0608(16) 0.0226(17) -0.0187(16) 0.0039(14)
C29 0.0793(19) 0.084(2) 0.0671(17) -0.0049(15) 0.0026(14) -0.0084(15)
C7 0.0511(14) 0.100(2) 0.0583(16) 0.0027(14) 0.0004(11) 0.0124(15)
C10 0.101(2) 0.103(2) 0.0528(15) 0.0336(19) -0.0105(15) -0.0004(15)
C35 0.0730(19) 0.112(3) 0.0737(19) 0.0181(17) -0.0129(15) 0.0184(18)
C20 0.0517(17) 0.199(5) 0.082(2) -0.004(2) 0.0147(15) -0.042(2)
C32 0.081(2) 0.140(3) 0.0530(16) 0.009(2) 0.0127(14) 0.0110(17)
C14 0.213(5) 0.103(3) 0.086(3) 0.038(3) -0.066(3) -0.018(2)
C8 0.091(2) 0.138(3) 0.102(3) 0.038(2) 0.003(2) 0.044(2)
C12 0.105(3) 0.135(4) 0.093(2) 0.043(2) -0.021(2) -0.025(2)
C16 0.199(5) 0.159(4) 0.0511(18) -0.062(4) -0.015(2) 0.009(2)
C28 0.123(3) 0.154(4) 0.096(3) 0.048(3) -0.017(2) 0.046(3)
C13 0.131(4) 0.165(5) 0.127(4) 0.055(3) -0.054(3) -0.056(3)
C34 0.116(3) 0.110(3) 0.0515(16) 0.028(2) -0.0146(17) 0.0078(16)
C33 0.111(3) 0.150(4) 0.0485(16) 0.021(3) 0.0149(17) 0.0110(18)
C15 0.259(6) 0.139(4) 0.057(2) -0.052(4) -0.025(3) 0.012(2)

loop_
_atom_type_symbol
_atom_type_description
_atom_type_scat_dispersion_real
_atom_type_scat_dispersion_imag
_atom_type_scat_source
H H 0 0 'International Tables Vol C Tables 4.2.6.8 and 6.1.1.4'
C C 0.0033 0.0016 'International Tables Vol C Tables 4.2.6.8 and 6.1.1.4'
O O 0.0106 0.006 'International Tables Vol C Tables 4.2.6.8 and 6.1.1.4'
N N 0.0061 0.0033 'International Tables Vol C Tables 4.2.6.8 and 6.1.1.4'

loop_
_geom_angle_atom_site_label_1
_geom_angle_atom_site_label_2
_geom_angle_atom_site_label_3
_geom_angle
C26 O9 C30 118.52(19)
C19 O7 C21 119.18(17)
C17 O5 C1 116.27(18)
C17 N3 C18 112.43(18)
C19 N2 C17 111.43(19)
C19 N1 C18 112.6(2)
C26 C21 C22 122.6(2)
C26 C21 O7 119.3(2)
C22 C21 O7 117.7(2)
O9 C26 C21 117.5(2)
O9 C26 C25 123.9(2)
C21 C26 C25 118.5(2)
N1 C19 N2 128.26(19)
N1 C19 O7 119.2(2)
N2 C19 O7 112.53(19)
C18 O6 C20 118.4(2)
C6 O4 C10 119.0(2)
N3 C17 N2 128.4(2)
N3 C17 O5 118.73(19)
N2 C17 O5 112.86(19)
C24 C23 C22 120.5(2)
C24 C23 C27 118.1(2)
C22 C23 C27 121.4(3)
C5 O3 C9 117.8(2)
O8 C25 C24 125.1(2)
O8 C25 C26 115.9(2)
C24 C25 C26 119.0(2)
N1 C18 O6 119.8(2)
N1 C18 N3 126.9(2)
O6 C18 N3 113.28(19)
C4 C3 C2 120.5(2)
C4 C3 C7 118.8(2)
C2 C3 C7 120.6(3)
C25 O8 C29 117.7(2)
C1 C2 C3 118.5(3)
C1 C2 H2 120.8
C3 C2 H2 120.8
C2 C1 C6 122.4(2)
C2 C1 O5 118.4(2)
C6 C1 O5 119.1(2)
C3 C4 C5 120.9(2)
C3 C4 H4 119.5
C5 C4 H4 119.5
O3 C5 C4 125.7(2)
O3 C5 C6 115.6(2)
C4 C5 C6 118.7(2)
C21 C22 C23 118.3(3)
C21 C22 H22 120.8
C23 C22 H22 120.8
O4 C6 C1 118.0(2)
O4 C6 C5 122.9(2)
C1 C6 C5 118.9(2)
C23 C24 C25 121.2(2)
C23 C24 H24 119.4
C25 C24 H24 119.4
O10 C27 O11 122.9(3)
O10 C27 C23 124.5(3)
O11 C27 C23 112.6(2)
C7 O2 C8 116.6(3)
C27 O11 C28 115.6(3)
O9 C30 C31 109.5(2)
O9 C30 H30A 109.8
C31 C30 H30A 109.8
O9 C30 H30B 109.8
C31 C30 H30B 109.8
H30A C30 H30B 108.2
C31 C36 C35 120.4(3)
C31 C36 H36 119.8
C35 C36 H36 119.8
C36 C31 C32 118.5(3)
C36 C31 C30 122.7(2)
C32 C31 C30 118.8(3)
O3 C9 H9A 109.5
O3 C9 H9B 109.5
H9A C9 H9B 109.5
O3 C9 H9C 109.5
H9A C9 H9C 109.5
H9B C9 H9C 109.5
C16 C11 C12 116.9(3)
C16 C11 C10 122.4(4)
C12 C11 C10 120.7(3)
O8 C29 H29A 109.5
O8 C29 H29B 109.5
H29A C29 H29B 109.5
O8 C29 H29C 109.5
H29A C29 H29C 109.5
H29B C29 H29C 109.5
O1 C7 O2 123.4(3)
O1 C7 C3 124.6(3)
O2 C7 C3 112.0(2)
O4 C10 C11 109.2(3)
O4 C10 H10A 109.8
C11 C10 H10A 109.8
O4 C10 H10B 109.8
C11 C10 H10B 109.8
H10A C10 H10B 108.3
C34 C35 C36 120.8(3)
C34 C35 H35 119.6
C36 C35 H35 119.6
O6 C20 H20A 109.5
O6 C20 H20B 109.5
H20A C20 H20B 109.5
O6 C20 H20C 109.5
H20A C20 H20C 109.5
H20B C20 H20C 109.5
C31 C32 C33 120.6(3)
C31 C32 H32 119.7
C33 C32 H32 119.7
C15 C14 C13 118.9(4)
C15 C14 H14 120.5
C13 C14 H14 120.5
O2 C8 H8A 109.5
O2 C8 H8B 109.5
H8A C8 H8B 109.5
O2 C8 H8C 109.5
H8A C8 H8C 109.5
H8B C8 H8C 109.5
C11 C12 C13 121.3(5)
C11 C12 H12 119.3
C13 C12 H12 119.3
C11 C16 C15 121.5(5)
C11 C16 H16 119.3
C15 C16 H16 119.3
O11 C28 H28A 109.5
O11 C28 H28B 109.5
H28A C28 H28B 109.5
O11 C28 H28C 109.5
H28A C28 H28C 109.5
H28B C28 H28C 109.5
C14 C13 C12 120.8(5)
C14 C13 H13 119.6
C12 C13 H13 119.6
C33 C34 C35 119.2(3)
C33 C34 H34 120.4
C35 C34 H34 120.4
C34 C33 C32 120.6(3)
C34 C33 H33 119.7
C32 C33 H33 119.7
C14 C15 C16 120.6(5)
C14 C15 H15 119.7
C16 C15 H15 119.7

loop_
_geom_bond_atom_site_label_1
_geom_bond_atom_site_label_2
_geom_bond_distance
_geom_bond_publ_flag
O9 C26 1.361(3) y
O9 C30 1.431(3) y
O7 C19 1.346(2) y
O7 C21 1.401(3) y
O5 C17 1.354(3) y
O5 C1 1.405(3) y
N3 C17 1.309(3) y
N3 C18 1.335(3) y
N2 C19 1.325(3) y
N2 C17 1.331(3) y
N1 C19 1.317(3) y
N1 C18 1.326(3) y
C21 C26 1.380(4) ?
C21 C22 1.382(3) ?
C26 C25 1.412(3) ?
O6 C18 1.331(3) ?
O6 C20 1.448(4) ?
O4 C6 1.368(3) y
O4 C10 1.441(4) y
C23 C24 1.377(4) ?
C23 C22 1.389(4) ?
C23 C27 1.485(4) ?
O3 C5 1.359(3) ?
O3 C9 1.418(3) ?
C25 O8 1.358(3) ?
C25 C24 1.387(3) ?
C3 C4 1.379(4) ?
C3 C2 1.386(3) ?
C3 C7 1.489(4) ?
O8 C29 1.428(3) ?
C2 C1 1.375(4) ?
C2 H2 0.93 ?
C1 C6 1.379(4) ?
C4 C5 1.389(3) ?
C4 H4 0.93 ?
C5 C6 1.408(3) ?
C22 H22 0.93 ?
O10 C27 1.203(3) y
C24 H24 0.93 ?
C27 O11 1.328(4) ?
O2 C7 1.344(4) ?
O2 C8 1.438(4) ?
O1 C7 1.198(3) y
O11 C28 1.463(4) ?
C30 C31 1.504(4) ?
C30 H30A 0.97 ?
C30 H30B 0.97 ?
C36 C31 1.373(4) ?
C36 C35 1.375(4) ?
C36 H36 0.93 ?
C31 C32 1.374(4) ?
C9 H9A 0.96 ?
C9 H9B 0.96 ?
C9 H9C 0.96 ?
C11 C16 1.366(6) ?
C11 C12 1.367(6) ?
C11 C10 1.497(4) ?
C29 H29A 0.96 ?
C29 H29B 0.96 ?
C29 H29C 0.96 ?
C10 H10A 0.97 ?
C10 H10B 0.97 ?
C35 C34 1.366(5) ?
C35 H35 0.93 ?
C20 H20A 0.96 ?
C20 H20B 0.96 ?
C20 H20C 0.96 ?
C32 C33 1.383(4) ?
C32 H32 0.93 ?
C14 C15 1.336(8) ?
C14 C13 1.357(8) ?
C14 H14 0.93 ?
C8 H8A 0.96 ?
C8 H8B 0.96 ?
C8 H8C 0.96 ?
C12 C13 1.383(5) ?
C12 H12 0.93 ?
C16 C15 1.394(5) ?
C16 H16 0.93 ?
C28 H28A 0.96 ?
C28 H28B 0.96 ?
C28 H28C 0.96 ?
C13 H13 0.93 ?
C34 C33 1.352(5) ?
C34 H34 0.93 ?
C33 H33 0.93 ?
C15 H15 0.93 ?

loop_
_geom_hbond_atom_site_label_D
_geom_hbond_atom_site_label_H
_geom_hbond_atom_site_label_A
_geom_hbond_site_symmetry_A
_geom_hbond_distance_DH
_geom_hbond_distance_HA
_geom_hbond_distance_DA
_geom_hbond_angle_DHA
C20 H20C O10 2_575 0.96 2.45 3.272(6) 144
C30 H30B O10 2_575 0.97 2.46 3.381(4) 157

loop_
_geom_torsion_atom_site_label_1
_geom_torsion_atom_site_label_2
_geom_torsion_atom_site_label_3
_geom_torsion_atom_site_label_4
_geom_torsion
C19 O7 C21 C26 -66.6(3)
C19 O7 C21 C22 121.0(2)
C30 O9 C26 C21 132.6(2)
C30 O9 C26 C25 -51.3(3)
C22 C21 C26 O9 175.42(19)
O7 C21 C26 O9 3.3(3)
C22 C21 C26 C25 -0.9(3)
O7 C21 C26 C25 -172.99(18)
C18 N1 C19 N2 -0.4(4)
C18 N1 C19 O7 -178.8(2)
C17 N2 C19 N1 -0.3(4)
C17 N2 C19 O7 178.2(2)
C21 O7 C19 N1 -12.5(3)
C21 O7 C19 N2 168.8(2)
C18 N3 C17 N2 -2.1(4)
C18 N3 C17 O5 179.8(2)
C19 N2 C17 N3 1.7(4)
C19 N2 C17 O5 179.9(2)
C1 O5 C17 N3 -7.5(3)
C1 O5 C17 N2 174.1(2)
O9 C26 C25 O8 4.0(3)
C21 C26 C25 O8 -179.92(19)
O9 C26 C25 C24 -174.65(19)
C21 C26 C25 C24 1.4(3)
C19 N1 C18 O6 179.2(2)
C19 N1 C18 N3 -0.2(4)
C20 O6 C18 N1 -0.1(4)
C20 O6 C18 N3 179.3(3)
C17 N3 C18 N1 1.3(4)
C17 N3 C18 O6 -178.1(2)
C24 C25 O8 C29 8.4(4)
C26 C25 O8 C29 -170.1(2)
C4 C3 C2 C1 -0.1(4)
C7 C3 C2 C1 -179.9(2)
C3 C2 C1 C6 0.2(4)
C3 C2 C1 O5 176.6(2)
C17 O5 C1 C2 110.3(3)
C17 O5 C1 C6 -73.2(3)
C2 C3 C4 C5 -0.3(4)
C7 C3 C4 C5 179.5(2)
C9 O3 C5 C4 -1.8(4)
C9 O3 C5 C6 179.2(2)
C3 C4 C5 O3 -178.3(2)
C3 C4 C5 C6 0.7(4)
C26 C21 C22 C23 0.1(3)
O7 C21 C22 C23 172.3(2)
C24 C23 C22 C21 0.2(3)
C27 C23 C22 C21 -177.4(2)
C10 O4 C6 C1 124.9(3)
C10 O4 C6 C5 -58.4(3)
C2 C1 C6 O4 177.0(2)
O5 C1 C6 O4 0.6(3)
C2 C1 C6 C5 0.2(4)
O5 C1 C6 C5 -176.2(2)
O3 C5 C6 O4 1.8(4)
C4 C5 C6 O4 -177.3(2)
O3 C5 C6 C1 178.4(2)
C4 C5 C6 C1 -0.7(4)
C22 C23 C24 C25 0.4(3)
C27 C23 C24 C25 178.1(2)
O8 C25 C24 C23 -179.7(2)
C26 C25 C24 C23 -1.2(3)
C24 C23 C27 O10 -8.8(4)
C22 C23 C27 O10 168.8(3)
C24 C23 C27 O11 171.4(2)
C22 C23 C27 O11 -10.9(3)
O10 C27 O11 C28 -3.4(4)
C23 C27 O11 C28 176.4(3)
C26 O9 C30 C31 -144.7(2)
C35 C36 C31 C32 -0.4(5)
C35 C36 C31 C30 -179.6(3)
O9 C30 C31 C36 -23.6(4)
O9 C30 C31 C32 157.3(3)
C8 O2 C7 O1 -3.1(5)
C8 O2 C7 C3 176.9(3)
C4 C3 C7 O1 -0.4(4)
C2 C3 C7 O1 179.4(3)
C4 C3 C7 O2 179.6(2)
C2 C3 C7 O2 -0.5(3)
C6 O4 C10 C11 -135.2(3)
C16 C11 C10 O4 -36.9(5)
C12 C11 C10 O4 142.4(3)
C31 C36 C35 C34 0.9(5)
C36 C31 C32 C33 0.4(5)
C30 C31 C32 C33 179.6(3)
C16 C11 C12 C13 -0.1(6)
C10 C11 C12 C13 -179.4(4)
C12 C11 C16 C15 0.2(7)
C10 C11 C16 C15 179.6(5)
C15 C14 C13 C12 0.1(8)
C11 C12 C13 C14 -0.1(7)
C36 C35 C34 C33 -1.3(6)
C35 C34 C33 C32 1.2(6)
C31 C32 C33 C34 -0.8(6)
C13 C14 C15 C16 0.0(9)
C11 C16 C15 C14 -0.2(9)

loop_
_cod_related_entry_id
_cod_related_entry_database
_cod_related_entry_code
1 ChemSpider 21125313
